data_1513896
loop_
_publ_author_name
'Liu, Huanhuan'
'Yang, Wen'
'Zhou, Weiqun'
'Xu, Yunlong'
'Xie, Juan'
'Li, Mengying'

_publ_section_title
;
 Crystal structures and antimicrobial activities of copper(II) complexes
 of fluorine-containing thioureido ligands
;
_journal_name_full 'Inorganica Chimica Acta'
_journal_page_first 387
_journal_page_last 394
_journal_paper_doi 10.1016/j.ica.2013.06.029
_journal_volume 405
_journal_year 2013
_chemical_formula_moiety 'C26 H28 Cu F2 N4 O2 S2'
_chemical_formula_sum 'C26 H28 Cu F2 N4 O2 S2'
_chemical_formula_weight 594.18
_chemical_name_systematic
; 
 ? 
;
_space_group_IT_number 88
_symmetry_cell_setting tetragonal
_symmetry_Int_Tables_number 88
_symmetry_space_group_name_Hall '-I 4ad'
_symmetry_space_group_name_H-M 'I 41/a :2'
_atom_sites_solution_hydrogens geom
_atom_sites_solution_primary direct
_atom_sites_solution_secondary difmap
_audit_creation_method SHELXL-97
_cell_angle_alpha 90.00
_cell_angle_beta 90.00
_cell_angle_gamma 90.00
_cell_formula_units_Z 8
_cell_length_a 19.894(3)
_cell_length_b 19.894(3)
_cell_length_c 13.562(2)
_cell_measurement_reflns_used 6116
_cell_measurement_temperature 293(2)
_cell_measurement_theta_max 25.3
_cell_measurement_theta_min 3.0
_cell_volume 5367.4(14)
_computing_cell_refinement CrystalClear
_computing_data_collection CrystalClear
_computing_data_reduction CrystalStructure
_computing_publication_material 'CrystalStructure 3.8'
_computing_structure_refinement 'SHELXL-97 (Sheldrick, 1997)'
_computing_structure_solution 'SHELXS-97 (Sheldrick, 1990)'
_diffrn_ambient_temperature 293(2)
_diffrn_detector_area_resol_mean 7.31
_diffrn_measured_fraction_theta_full 0.978
_diffrn_measured_fraction_theta_max 0.978
_diffrn_measurement_device_type 'Rigaku Mercury'
_diffrn_measurement_method \w
_diffrn_radiation_monochromator graphite
_diffrn_radiation_source 'fine-focus sealed tube'
_diffrn_radiation_type MoK\a
_diffrn_radiation_wavelength 0.71070
_diffrn_reflns_av_R_equivalents 0.0842
_diffrn_reflns_av_sigmaI/netI 0.0447
_diffrn_reflns_limit_h_max 20
_diffrn_reflns_limit_h_min -23
_diffrn_reflns_limit_k_max 23
_diffrn_reflns_limit_k_min -18
_diffrn_reflns_limit_l_max 15
_diffrn_reflns_limit_l_min -15
_diffrn_reflns_number 21012
_diffrn_reflns_theta_full 24.49
_diffrn_reflns_theta_max 24.49
_diffrn_reflns_theta_min 3.33
_exptl_absorpt_coefficient_mu 1.014
_exptl_absorpt_correction_T_max 0.8710
_exptl_absorpt_correction_T_min 0.7372
_exptl_absorpt_correction_type multi-scan
_exptl_absorpt_process_details 'Jacobson, R. (1998) Private communication'
_exptl_crystal_colour green
_exptl_crystal_density_diffrn 1.471
_exptl_crystal_density_method 'not measured'
_exptl_crystal_description block
_exptl_crystal_F_000 2456
_exptl_crystal_size_max 0.32
_exptl_crystal_size_mid 0.20
_exptl_crystal_size_min 0.14
_refine_diff_density_max 0.221
_refine_diff_density_min -0.335
_refine_diff_density_rms 0.056
_refine_ls_extinction_method none
_refine_ls_goodness_of_fit_ref 1.004
_refine_ls_hydrogen_treatment constr
_refine_ls_matrix_type full
_refine_ls_number_parameters 178
_refine_ls_number_reflns 2187
_refine_ls_number_restraints 0
_refine_ls_restrained_S_all 1.004
_refine_ls_R_factor_all 0.1062
_refine_ls_R_factor_gt 0.0764
_refine_ls_shift/su_max 0.000
_refine_ls_shift/su_mean 0.000
_refine_ls_structure_factor_coef Fsqd
_refine_ls_weighting_details 'calc w=1/[\s^2^(Fo^2^)+(0.0486P)^2^+35.4058P] where P=(Fo^2^+2Fc^2^)/3'
_refine_ls_weighting_scheme calc
_refine_ls_wR_factor_gt 0.1448
_refine_ls_wR_factor_ref 0.1601
_reflns_number_gt 1644
_reflns_number_total 2187
_reflns_threshold_expression >2sigma(I)
_cod_data_source_file CuL12.cif.txt
_cod_data_source_block shelxl
_cod_original_cell_volume 5367.7(15)
_cod_original_sg_symbol_H-M 'I 41/a'
_cod_database_code 1513896

loop_
_symmetry_equiv_pos_as_xyz
'x, y, z'
'-y+3/4, x+1/4, z+1/4'
'-x+1/2, -y, z+1/2'
'y+3/4, -x+3/4, z+3/4'
'x+1/2, y+1/2, z+1/2'
'-y+5/4, x+3/4, z+3/4'
'-x+1, -y+1/2, z+1'
'y+5/4, -x+5/4, z+5/4'
'-x, -y, -z'
'y-3/4, -x-1/4, -z-1/4'
'x-1/2, y, -z-1/2'
'-y-3/4, x-3/4, -z-3/4'
'-x+1/2, -y+1/2, -z+1/2'
'y-1/4, -x+1/4, -z+1/4'
'x, y+1/2, -z'
'-y-1/4, x-1/4, -z-1/4'

loop_
_atom_site_label
_atom_site_type_symbol
_atom_site_fract_x
_atom_site_fract_y
_atom_site_fract_z
_atom_site_U_iso_or_equiv
_atom_site_adp_type
_atom_site_occupancy
_atom_site_symmetry_multiplicity
_atom_site_calc_flag
_atom_site_refinement_flags
_atom_site_disorder_assembly
_atom_site_disorder_group
Cu1 Cu 0.5000 0.2500 0.12287(7) 0.0533(3) Uani 1 2 d S . .
F1 F 0.3612(2) 0.0179(2) -0.3284(3) 0.0907(13) Uani 1 1 d . A .
N1 N 0.4477(2) 0.0866(2) 0.1052(3) 0.0561(13) Uani 1 1 d . A .
N2 N 0.4584(3) 0.0534(3) 0.2646(4) 0.0728(16) Uani 1 1 d . A .
O1 O 0.4705(2) 0.18808(19) 0.0235(3) 0.0592(11) Uani 1 1 d . A .
S1A S 0.5144(8) 0.1680(8) 0.2326(12) 0.076(3) Uani 0.61(6) 1 d P A 1
S1B S 0.489(3) 0.1817(12) 0.2487(11) 0.104(7) Uani 0.39(6) 1 d P A 2
C1 C 0.4514(3) 0.1271(3) 0.0283(4) 0.0472(13) Uani 1 1 d . . .
C2 C 0.4293(3) 0.0971(3) -0.0672(4) 0.0457(13) Uani 1 1 d . A .
C3 C 0.4246(3) 0.1364(3) -0.1508(4) 0.0544(15) Uani 1 1 d . . .
H3 H 0.4371 0.1814 -0.1478 0.065 Uiso 1 1 calc R A .
C4 C 0.4017(3) 0.1104(3) -0.2384(4) 0.0619(17) Uani 1 1 d . A .
H4 H 0.3985 0.1374 -0.2942 0.074 Uiso 1 1 calc R . .
C5 C 0.3840(3) 0.0447(3) -0.2419(4) 0.0604(16) Uani 1 1 d . . .
C6 C 0.3888(4) 0.0033(3) -0.1622(5) 0.0730(19) Uani 1 1 d . A .
H6 H 0.3769 -0.0418 -0.1669 0.088 Uiso 1 1 calc R . .
C7 C 0.4120(3) 0.0302(3) -0.0735(4) 0.0642(17) Uani 1 1 d . . .
H7 H 0.4157 0.0027 -0.0183 0.077 Uiso 1 1 calc R A .
C8 C 0.4678(3) 0.1017(3) 0.1969(4) 0.0551(15) Uani 1 1 d . . .
C9 C 0.4779(4) 0.0594(4) 0.3694(5) 0.086(2) Uani 1 1 d . . .
H9A H 0.5080 0.0229 0.3867 0.104 Uiso 1 1 calc R A .
H9B H 0.5016 0.1014 0.3796 0.104 Uiso 1 1 calc R . .
C10 C 0.4185(5) 0.0573(4) 0.4333(5) 0.097(3) Uani 1 1 d . A .
H10A H 0.3905 0.0962 0.4203 0.116 Uiso 1 1 calc R . .
H10B H 0.4326 0.0591 0.5017 0.116 Uiso 1 1 calc R . .
C11 C 0.3784(5) -0.0056(4) 0.4164(6) 0.106(3) Uani 1 1 d . . .
H11A H 0.4045 -0.0444 0.4367 0.128 Uiso 1 1 calc R A .
H11B H 0.3378 -0.0042 0.4559 0.128 Uiso 1 1 calc R . .
C12 C 0.3603(4) -0.0121(4) 0.3101(7) 0.095(2) Uani 1 1 d . A .
H12A H 0.3300 0.0241 0.2922 0.114 Uiso 1 1 calc R . .
H12B H 0.3370 -0.0543 0.2999 0.114 Uiso 1 1 calc R . .
C13 C 0.4213(4) -0.0096(3) 0.2444(5) 0.085(2) Uani 1 1 d . . .
H13A H 0.4499 -0.0481 0.2572 0.102 Uiso 1 1 calc R A .
H13B H 0.4076 -0.0110 0.1757 0.102 Uiso 1 1 calc R . .

loop_
_atom_site_aniso_label
_atom_site_aniso_U_11
_atom_site_aniso_U_22
_atom_site_aniso_U_33
_atom_site_aniso_U_23
_atom_site_aniso_U_13
_atom_site_aniso_U_12
Cu1 0.0613(7) 0.0603(7) 0.0383(5) 0.000 0.000 -0.0091(5)
F1 0.130(4) 0.091(3) 0.051(2) -0.011(2) -0.021(2) -0.016(2)
N1 0.070(3) 0.060(3) 0.038(3) 0.003(2) 0.003(2) -0.007(2)
N2 0.098(4) 0.078(4) 0.042(3) 0.015(3) 0.000(3) -0.015(3)
O1 0.083(3) 0.054(2) 0.040(2) 0.0053(18) -0.005(2) -0.015(2)
S1A 0.107(6) 0.078(5) 0.045(4) 0.012(3) -0.027(3) -0.030(3)
S1B 0.194(18) 0.074(7) 0.043(3) -0.003(4) 0.008(7) -0.036(9)
C1 0.041(3) 0.058(4) 0.042(3) 0.000(3) 0.005(2) 0.001(3)
C2 0.054(3) 0.043(3) 0.040(3) -0.001(2) 0.000(2) -0.003(3)
C3 0.060(4) 0.054(3) 0.049(3) 0.005(3) -0.005(3) -0.004(3)
C4 0.081(4) 0.060(4) 0.045(3) 0.005(3) -0.007(3) -0.007(3)
C5 0.072(4) 0.069(4) 0.040(3) -0.003(3) -0.007(3) -0.003(3)
C6 0.111(6) 0.050(4) 0.058(4) -0.003(3) -0.005(4) -0.007(4)
C7 0.093(5) 0.057(4) 0.043(3) 0.003(3) -0.002(3) -0.004(3)
C8 0.060(4) 0.061(4) 0.045(3) 0.006(3) -0.001(3) -0.004(3)
C9 0.114(6) 0.096(5) 0.048(4) 0.021(4) -0.017(4) -0.011(5)
C10 0.149(8) 0.087(6) 0.054(4) 0.003(4) 0.018(5) -0.014(5)
C11 0.143(8) 0.100(6) 0.076(5) 0.009(5) 0.037(5) -0.021(6)
C12 0.108(6) 0.065(5) 0.112(7) 0.015(5) 0.003(5) -0.015(4)
C13 0.132(7) 0.065(4) 0.057(4) 0.010(3) -0.001(4) -0.016(4)

loop_
_atom_type_symbol
_atom_type_description
_atom_type_scat_dispersion_real
_atom_type_scat_dispersion_imag
_atom_type_scat_source
C C 0.0033 0.0016 'International Tables Vol C Tables 4.2.6.8 and 6.1.1.4'
H H 0.0000 0.0000 'International Tables Vol C Tables 4.2.6.8 and 6.1.1.4'
N N 0.0061 0.0033 'International Tables Vol C Tables 4.2.6.8 and 6.1.1.4'
O O 0.0106 0.0060 'International Tables Vol C Tables 4.2.6.8 and 6.1.1.4'
Cu Cu 0.3201 1.2651 'International Tables Vol C Tables 4.2.6.8 and 6.1.1.4'
S S 0.1246 0.1234 'International Tables Vol C Tables 4.2.6.8 and 6.1.1.4'
F F 0.0171 0.0103 'International Tables Vol C Tables 4.2.6.8 and 6.1.1.4'

loop_
_geom_angle_atom_site_label_1
_geom_angle_atom_site_label_2
_geom_angle_atom_site_label_3
_geom_angle
_geom_angle_site_symmetry_1
_geom_angle_site_symmetry_3
O1 Cu1 O1 90.7(2) 7_554 .
O1 Cu1 S1B 96.7(4) 7_554 7_554
O1 Cu1 S1B 167.5(12) . 7_554
O1 Cu1 S1B 167.5(12) 7_554 .
O1 Cu1 S1B 96.7(4) . .
S1B Cu1 S1B 77.8(9) 7_554 .
O1 Cu1 S1A 92.2(4) 7_554 7_554
O1 Cu1 S1A 154.3(5) . 7_554
S1B Cu1 S1A 16.1(9) 7_554 7_554
S1B Cu1 S1A 85.5(11) . 7_554
O1 Cu1 S1A 154.3(5) 7_554 .
O1 Cu1 S1A 92.2(4) . .
S1B Cu1 S1A 85.5(11) 7_554 .
S1B Cu1 S1A 16.1(9) . .
S1A Cu1 S1A 96.1(11) 7_554 .
C1 N1 C8 125.4(5) . .
C8 N2 C9 124.4(6) . .
C8 N2 C13 123.3(5) . .
C9 N2 C13 112.1(5) . .
C1 O1 Cu1 131.9(3) . .
C8 S1A Cu1 108.1(4) . .
C8 S1B Cu1 105.7(7) . .
O1 C1 N1 129.7(5) . .
O1 C1 C2 115.1(5) . .
N1 C1 C2 115.2(5) . .
C7 C2 C3 118.6(5) . .
C7 C2 C1 120.9(5) . .
C3 C2 C1 120.5(5) . .
C4 C3 C2 121.3(6) . .
C4 C3 H3 119.3 . .
C2 C3 H3 119.3 . .
C5 C4 C3 118.8(6) . .
C5 C4 H4 120.6 . .
C3 C4 H4 120.6 . .
C4 C5 C6 122.4(6) . .
C4 C5 F1 119.6(5) . .
C6 C5 F1 117.9(6) . .
C5 C6 C7 118.5(6) . .
C5 C6 H6 120.8 . .
C7 C6 H6 120.8 . .
C2 C7 C6 120.4(6) . .
C2 C7 H7 119.8 . .
C6 C7 H7 119.8 . .
N1 C8 N2 115.7(5) . .
N1 C8 S1A 127.3(6) . .
N2 C8 S1A 116.1(6) . .
N1 C8 S1B 129.3(8) . .
N2 C8 S1B 113.6(7) . .
S1A C8 S1B 20.3(11) . .
C10 C9 N2 110.8(7) . .
C10 C9 H9A 109.5 . .
N2 C9 H9A 109.5 . .
C10 C9 H9B 109.5 . .
N2 C9 H9B 109.5 . .
H9A C9 H9B 108.1 . .
C9 C10 C11 111.2(7) . .
C9 C10 H10A 109.4 . .
C11 C10 H10A 109.4 . .
C9 C10 H10B 109.4 . .
C11 C10 H10B 109.4 . .
H10A C10 H10B 108.0 . .
C12 C11 C10 110.4(6) . .
C12 C11 H11A 109.6 . .
C10 C11 H11A 109.6 . .
C12 C11 H11B 109.6 . .
C10 C11 H11B 109.6 . .
H11A C11 H11B 108.1 . .
C11 C12 C13 112.0(7) . .
C11 C12 H12A 109.2 . .
C13 C12 H12A 109.2 . .
C11 C12 H12B 109.2 . .
C13 C12 H12B 109.2 . .
H12A C12 H12B 107.9 . .
N2 C13 C12 108.6(6) . .
N2 C13 H13A 110.0 . .
C12 C13 H13A 110.0 . .
N2 C13 H13B 110.0 . .
C12 C13 H13B 110.0 . .
H13A C13 H13B 108.3 . .

loop_
_geom_bond_atom_site_label_1
_geom_bond_atom_site_label_2
_geom_bond_distance
_geom_bond_site_symmetry_2
Cu1 O1 1.918(4) 7_554
Cu1 O1 1.918(4) .
Cu1 S1B 2.193(17) 7_554
Cu1 S1B 2.193(17) .
Cu1 S1A 2.226(10) 7_554
Cu1 S1A 2.226(10) .
F1 C5 1.365(6) .
N1 C1 1.320(7) .
N1 C8 1.340(7) .
N2 C8 1.342(7) .
N2 C9 1.478(8) .
N2 C13 1.481(8) .
O1 C1 1.273(6) .
S1A C8 1.683(13) .
S1B C8 1.788(18) .
C1 C2 1.492(7) .
C2 C7 1.379(8) .
C2 C3 1.380(7) .
C3 C4 1.373(8) .
C3 H3 0.9300 .
C4 C5 1.354(8) .
C4 H4 0.9300 .
C5 C6 1.362(8) .
C6 C7 1.395(8) .
C6 H6 0.9300 .
C7 H7 0.9300 .
C9 C10 1.465(10) .
C9 H9A 0.9700 .
C9 H9B 0.9700 .
C10 C11 1.500(11) .
C10 H10A 0.9700 .
C10 H10B 0.9700 .
C11 C12 1.491(11) .
C11 H11A 0.9700 .
C11 H11B 0.9700 .
C12 C13 1.506(10) .
C12 H12A 0.9700 .
C12 H12B 0.9700 .
C13 H13A 0.9700 .
C13 H13B 0.9700 .

loop_
_geom_hbond_atom_site_label_D
_geom_hbond_atom_site_label_H
_geom_hbond_atom_site_label_A
_geom_hbond_distance_DH
_geom_hbond_distance_HA
_geom_hbond_distance_DA
_geom_hbond_angle_DHA
C3 H3 O1 0.93 2.416 2.735(7) 99.69
C7 H7 N1 0.93 2.445 2.764(7) 99.80
C13 H13B N1 0.97 2.311 2.739(8) 106.05

loop_
_geom_torsion_atom_site_label_1
_geom_torsion_atom_site_label_2
_geom_torsion_atom_site_label_3
_geom_torsion_atom_site_label_4
_geom_torsion
_geom_torsion_site_symmetry_1
O1 Cu1 O1 C1 169.2(6) 7_554
S1B Cu1 O1 C1 -64(4) 7_554
S1B Cu1 O1 C1 -0.7(15) .
S1A Cu1 O1 C1 -94.2(12) 7_554
S1A Cu1 O1 C1 14.8(7) .
O1 Cu1 S1A C8 -117.3(6) 7_554
O1 Cu1 S1A C8 -21.1(11) .
S1B Cu1 S1A C8 147(2) 7_554
S1B Cu1 S1A C8 86(3) .
S1A Cu1 S1A C8 134.5(14) 7_554
O1 Cu1 S1B C8 -120(2) 7_554
O1 Cu1 S1B C8 6(2) .
S1B Cu1 S1B C8 175(4) 7_554
S1A Cu1 S1B C8 161(3) 7_554
S1A Cu1 S1B C8 -67.9(19) .
Cu1 O1 C1 N1 -2.1(9) .
Cu1 O1 C1 C2 177.5(4) .
C8 N1 C1 O1 -3.8(10) .
C8 N1 C1 C2 176.6(5) .
O1 C1 C2 C7 175.3(5) .
N1 C1 C2 C7 -5.0(8) .
O1 C1 C2 C3 -6.0(8) .
N1 C1 C2 C3 173.6(5) .
C7 C2 C3 C4 1.4(9) .
C1 C2 C3 C4 -177.2(5) .
C2 C3 C4 C5 -0.4(10) .
C3 C4 C5 C6 -0.8(10) .
C3 C4 C5 F1 -180.0(6) .
C4 C5 C6 C7 0.9(11) .
F1 C5 C6 C7 -179.9(6) .
C3 C2 C7 C6 -1.3(9) .
C1 C2 C7 C6 177.3(6) .
C5 C6 C7 C2 0.2(10) .
C1 N1 C8 N2 178.9(6) .
C1 N1 C8 S1A -12.1(13) .
C1 N1 C8 S1B 14(2) .
C9 N2 C8 N1 179.1(6) .
C13 N2 C8 N1 -7.1(9) .
C9 N2 C8 S1A 8.9(12) .
C13 N2 C8 S1A -177.3(10) .
C9 N2 C8 S1B -13(2) .
C13 N2 C8 S1B 161(2) .
Cu1 S1A C8 N1 25.3(16) .
Cu1 S1A C8 N2 -165.8(7) .
Cu1 S1A C8 S1B -78(2) .
Cu1 S1B C8 N1 -14(3) .
Cu1 S1B C8 N2 -179.5(13) .
Cu1 S1B C8 S1A 79(2) .
C8 N2 C9 C10 115.9(7) .
C13 N2 C9 C10 -58.6(8) .
N2 C9 C10 C11 56.4(9) .
C9 C10 C11 C12 -55.1(10) .
C10 C11 C12 C13 55.3(10) .
C8 N2 C13 C12 -117.4(7) .
C9 N2 C13 C12 57.1(8) .
C11 C12 C13 N2 -55.9(8) .
